data_4349418
loop_
_publ_author_name
'Kreider-Mueller, Ava'
'Quinlivan, Patrick J.'
'Owen, Jonathan S.'
'Parkin, Gerard'

_publ_section_title
;
 Tris(2-mercaptoimidazolyl)hydroborato Cadmium Thiolate Complexes,
 [Tm<sup>Bu<sup>t</sup></sup>]CdSAr: Thiolate Exchange at Cadmium in a
 Sulfur-Rich Coordination Environment.
;
_journal_issue 8
_journal_name_full 'Inorganic chemistry'
_journal_page_first 4644
_journal_page_last 4654
_journal_paper_doi 10.1021/acs.inorgchem.7b00296
_journal_volume 56
_journal_year 2017
_chemical_formula_sum 'C34 H47 B Cd N6 O S4'
_chemical_formula_weight 807.22
_space_group_crystal_system triclinic
_space_group_IT_number 2
_space_group_name_Hall '-P 1'
_space_group_name_H-M_alt 'P -1'
_atom_sites_solution_hydrogens mixed
_audit_creation_method SHELXL-2014/7
_cell_angle_alpha 94.945(4)
_cell_angle_beta 91.717(5)
_cell_angle_gamma 94.344(4)
_cell_formula_units_Z 2
_cell_length_a 10.643(4)
_cell_length_b 11.195(4)
_cell_length_c 15.768(5)
_cell_measurement_reflns_used 9765
_cell_measurement_temperature 130(2)
_cell_measurement_theta_max 30.68
_cell_measurement_theta_min 2.34
_cell_volume 1865.1(11)
_computing_cell_refinement 'Bruker SAINT'
_computing_data_collection 'Bruker APEX2'
_computing_data_reduction 'Bruker SAINT'
_computing_molecular_graphics 'Bruker SHELXTL'
_computing_publication_material 'Bruker SHELXTL'
_computing_structure_refinement 'SHELXL-2014/7 (Sheldrick, 2014)'
_computing_structure_solution 'SHELXS-97 (Sheldrick 2008)'
_diffrn_ambient_temperature 130(2)
_diffrn_measured_fraction_theta_full 1.000
_diffrn_measured_fraction_theta_max 0.988
_diffrn_measurement_device_type 'Bruker APEX-II CCD'
_diffrn_measurement_method '\f and \w scans'
_diffrn_radiation_type MoK\a
_diffrn_radiation_wavelength 0.71073
_diffrn_reflns_av_R_equivalents 0.0388
_diffrn_reflns_av_unetI/netI 0.0357
_diffrn_reflns_Laue_measured_fraction_full 1.000
_diffrn_reflns_Laue_measured_fraction_max 0.988
_diffrn_reflns_limit_h_max 15
_diffrn_reflns_limit_h_min -15
_diffrn_reflns_limit_k_max 16
_diffrn_reflns_limit_k_min -16
_diffrn_reflns_limit_l_max 22
_diffrn_reflns_limit_l_min -22
_diffrn_reflns_number 30294
_diffrn_reflns_point_group_measured_fraction_full 1.000
_diffrn_reflns_point_group_measured_fraction_max 0.988
_diffrn_reflns_theta_full 25.242
_diffrn_reflns_theta_max 30.677
_diffrn_reflns_theta_min 1.297
_exptl_absorpt_coefficient_mu 0.846
_exptl_absorpt_correction_T_max 0.7461
_exptl_absorpt_correction_T_min 0.6077
_exptl_absorpt_correction_type empirical
_exptl_absorpt_process_details sadabs
_exptl_crystal_colour colorless
_exptl_crystal_density_diffrn 1.437
_exptl_crystal_description block
_exptl_crystal_F_000 836
_exptl_crystal_size_max 0.360
_exptl_crystal_size_mid 0.340
_exptl_crystal_size_min 0.250
_refine_diff_density_max 1.145
_refine_diff_density_min -0.339
_refine_diff_density_rms 0.069
_refine_ls_extinction_method none
_refine_ls_goodness_of_fit_ref 1.035
_refine_ls_hydrogen_treatment mixed
_refine_ls_matrix_type full
_refine_ls_number_parameters 438
_refine_ls_number_reflns 11425
_refine_ls_number_restraints 0
_refine_ls_restrained_S_all 1.035
_refine_ls_R_factor_all 0.0274
_refine_ls_R_factor_gt 0.0242
_refine_ls_shift/su_max 0.002
_refine_ls_shift/su_mean 0.000
_refine_ls_structure_factor_coef Fsqd
_refine_ls_weighting_details 'w=1/[\s^2^(Fo^2^)+(0.0275P)^2^+0.6852P] where P=(Fo^2^+2Fc^2^)/3'
_refine_ls_weighting_scheme calc
_refine_ls_wR_factor_gt 0.0635
_refine_ls_wR_factor_ref 0.0652
_reflns_Friedel_coverage 0.000
_reflns_number_gt 10630
_reflns_number_total 11425
_reflns_threshold_expression 'I > 2\s(I)'
_cod_data_source_file tmcdomes10pq.cif
_cod_data_source_block tmcdomes10pq
_cod_database_code 4349418
_shelx_shelxl_version_number 2014/7
_shelx_space_group_comment
; 
The symmetry employed for this shelxl refinement is uniquely defined 
by the following loop, which should always be used as a source of 
symmetry information in preference to the above space-group names. 
They are only intended as comments. 
;
_shelx_estimated_absorpt_t_min 0.751
_shelx_estimated_absorpt_t_max 0.816

loop_
_space_group_symop_operation_xyz
'x, y, z'
'-x, -y, -z'

loop_
_atom_site_label
_atom_site_type_symbol
_atom_site_fract_x
_atom_site_fract_y
_atom_site_fract_z
_atom_site_U_iso_or_equiv
_atom_site_adp_type
_atom_site_occupancy
_atom_site_site_symmetry_order
_atom_site_calc_flag
_atom_site_refinement_flags_posn
_atom_site_refinement_flags_adp
Cd Cd 0.85530(2) 0.34724(2) 0.24003(2) 0.01828(3) Uani 1 1 d . .
B B 0.60863(12) 0.13910(12) 0.10391(8) 0.0162(2) Uani 1 1 d . .
H H 0.5393(16) 0.0794(16) 0.0664(11) 0.023(4) Uiso 1 1 d . .
O O 0.89544(11) 0.88855(10) 0.51571(7) 0.0333(2) Uani 1 1 d . .
S1 S 0.66755(3) 0.44006(3) 0.17374(2) 0.01788(6) Uani 1 1 d . .
S2 S 0.73735(3) 0.17502(3) 0.30993(2) 0.01838(6) Uani 1 1 d . .
S3 S 0.92663(3) 0.22787(3) 0.10595(2) 0.01819(6) Uani 1 1 d . .
S4 S 1.04370(3) 0.45539(3) 0.30777(2) 0.03021(8) Uani 1 1 d . .
N11 N 0.64026(9) 0.24785(9) 0.05152(6) 0.01589(17) Uani 1 1 d . .
N12 N 0.70215(9) 0.41784(9) 0.00002(6) 0.01695(18) Uani 1 1 d . .
N21 N 0.54602(9) 0.17680(9) 0.18917(6) 0.01607(17) Uani 1 1 d . .
N22 N 0.49225(9) 0.23978(9) 0.31827(6) 0.01787(18) Uani 1 1 d . .
N31 N 0.72351(9) 0.06336(9) 0.11552(6) 0.01604(17) Uani 1 1 d . .
N32 N 0.90570(9) -0.00820(9) 0.14298(6) 0.01771(18) Uani 1 1 d . .
C1 C 0.37821(17) 0.87649(16) 0.31904(10) 0.0372(3) Uani 1 1 d . .
H1A H 0.3522 0.9556 0.3292 0.045 Uiso 1 1 calc R U
C2 C 0.49893(17) 0.85961(16) 0.29236(10) 0.0382(3) Uani 1 1 d . .
H2A H 0.5562 0.9270 0.2852 0.046 Uiso 1 1 calc R U
C3 C 0.53586(14) 0.74414(17) 0.27617(10) 0.0353(3) Uani 1 1 d . .
H3A H 0.6182 0.7321 0.2573 0.042 Uiso 1 1 calc R U
C4 C 0.45275(15) 0.64647(15) 0.28758(10) 0.0319(3) Uani 1 1 d . .
H4A H 0.4780 0.5672 0.2763 0.038 Uiso 1 1 calc R U
C5 C 0.33260(14) 0.66379(15) 0.31543(9) 0.0308(3) Uani 1 1 d . .
H5A H 0.2759 0.5965 0.3239 0.037 Uiso 1 1 calc R U
C6 C 0.29558(14) 0.77877(16) 0.33088(10) 0.0339(3) Uani 1 1 d . .
H6A H 0.2131 0.7907 0.3497 0.041 Uiso 1 1 calc R U
C11 C 0.67179(10) 0.36610(10) 0.07293(7) 0.01585(19) Uani 1 1 d . .
C12 C 0.64994(11) 0.22596(11) -0.03600(7) 0.0194(2) Uani 1 1 d . .
H12A H 0.6326 0.1503 -0.0679 0.023 Uiso 1 1 calc R U
C13 C 0.68787(12) 0.32946(11) -0.06794(7) 0.0202(2) Uani 1 1 d . .
H13A H 0.7023 0.3403 -0.1260 0.024 Uiso 1 1 calc R U
C14 C 0.74611(11) 0.54687(11) -0.00815(8) 0.0193(2) Uani 1 1 d . .
C15 C 0.63916(12) 0.62608(12) 0.01468(9) 0.0242(2) Uani 1 1 d . .
H15A H 0.6141 0.6149 0.0730 0.036 Uiso 1 1 calc R U
H15B H 0.5669 0.6035 -0.0249 0.036 Uiso 1 1 calc R U
H15C H 0.6679 0.7106 0.0107 0.036 Uiso 1 1 calc R U
C16 C 0.78030(14) 0.55987(14) -0.10077(9) 0.0287(3) Uani 1 1 d . .
H16A H 0.8457 0.5059 -0.1166 0.043 Uiso 1 1 calc R U
H16B H 0.8118 0.6432 -0.1068 0.043 Uiso 1 1 calc R U
H16C H 0.7052 0.5388 -0.1382 0.043 Uiso 1 1 calc R U
C17 C 0.86379(12) 0.58206(13) 0.04976(9) 0.0263(3) Uani 1 1 d . .
H17A H 0.8392 0.5919 0.1092 0.039 Uiso 1 1 calc R U
H17B H 0.9049 0.6579 0.0340 0.039 Uiso 1 1 calc R U
H17C H 0.9224 0.5188 0.0431 0.039 Uiso 1 1 calc R U
C21 C 0.58855(10) 0.19818(10) 0.27149(7) 0.01569(19) Uani 1 1 d . .
C22 C 0.42221(11) 0.20608(12) 0.18445(8) 0.0198(2) Uani 1 1 d . .
H22A H 0.3696 0.1995 0.1343 0.024 Uiso 1 1 calc R U
C23 C 0.38880(11) 0.24561(12) 0.26328(8) 0.0216(2) Uani 1 1 d . .
H23A H 0.3092 0.2725 0.2784 0.026 Uiso 1 1 calc R U
C24 C 0.49389(12) 0.27603(12) 0.41280(8) 0.0227(2) Uani 1 1 d . .
C25 C 0.36347(14) 0.31432(15) 0.43610(9) 0.0314(3) Uani 1 1 d . .
H25A H 0.3627 0.3371 0.4975 0.047 Uiso 1 1 calc R U
H25B H 0.3000 0.2472 0.4208 0.047 Uiso 1 1 calc R U
H25C H 0.3441 0.3831 0.4050 0.047 Uiso 1 1 calc R U
C26 C 0.59202(14) 0.38171(14) 0.43445(9) 0.0303(3) Uani 1 1 d . .
H26A H 0.6761 0.3563 0.4220 0.045 Uiso 1 1 calc R U
H26B H 0.5892 0.4090 0.4951 0.045 Uiso 1 1 calc R U
H26C H 0.5738 0.4477 0.4002 0.045 Uiso 1 1 calc R U
C27 C 0.52156(15) 0.16805(14) 0.46137(9) 0.0308(3) Uani 1 1 d . .
H27A H 0.6065 0.1447 0.4490 0.046 Uiso 1 1 calc R U
H27B H 0.4597 0.1006 0.4436 0.046 Uiso 1 1 calc R U
H27C H 0.5163 0.1896 0.5227 0.046 Uiso 1 1 calc R U
C31 C 0.84989(10) 0.09193(10) 0.12315(7) 0.01575(19) Uani 1 1 d . .
C32 C 0.70095(11) -0.05621(11) 0.12941(8) 0.0203(2) Uani 1 1 d . .
H32A H 0.6207 -0.1000 0.1270 0.024 Uiso 1 1 calc R U
C33 C 0.81243(12) -0.10038(11) 0.14695(9) 0.0224(2) Uani 1 1 d . .
H33A H 0.8246 -0.1802 0.1597 0.027 Uiso 1 1 calc R U
C34 C 1.04254(11) -0.01782(12) 0.16697(8) 0.0206(2) Uani 1 1 d . .
C35 C 1.06190(14) -0.14829(14) 0.18096(11) 0.0319(3) Uani 1 1 d . .
H35A H 1.0108 -0.1730 0.2280 0.048 Uiso 1 1 calc R U
H35B H 1.1511 -0.1560 0.1949 0.048 Uiso 1 1 calc R U
H35C H 1.0362 -0.1998 0.1289 0.048 Uiso 1 1 calc R U
C36 C 1.07454(13) 0.06142(15) 0.25006(9) 0.0307(3) Uani 1 1 d . .
H36A H 1.0186 0.0356 0.2944 0.046 Uiso 1 1 calc R U
H36B H 1.0631 0.1455 0.2410 0.046 Uiso 1 1 calc R U
H36C H 1.1623 0.0538 0.2680 0.046 Uiso 1 1 calc R U
C37 C 1.12663(12) 0.01726(13) 0.09473(9) 0.0266(3) Uani 1 1 d . .
H37A H 1.1150 0.1005 0.0833 0.040 Uiso 1 1 calc R U
H37B H 1.1037 -0.0364 0.0433 0.040 Uiso 1 1 calc R U
H37C H 1.2151 0.0102 0.1113 0.040 Uiso 1 1 calc R U
C41 C 0.99124(12) 0.58288(12) 0.36763(8) 0.0230(2) Uani 1 1 d . .
C42 C 0.90088(14) 0.65324(14) 0.33696(9) 0.0291(3) Uani 1 1 d . .
H42A H 0.8613 0.6306 0.2825 0.035 Uiso 1 1 calc R U
C43 C 0.86684(14) 0.75605(14) 0.38392(9) 0.0301(3) Uani 1 1 d . .
H43A H 0.8049 0.8028 0.3616 0.036 Uiso 1 1 calc R U
C44 C 0.92390(13) 0.78999(12) 0.46366(8) 0.0255(2) Uani 1 1 d . .
C45 C 1.01394(15) 0.72087(13) 0.49546(9) 0.0294(3) Uani 1 1 d . .
H45A H 1.0530 0.7436 0.5500 0.035 Uiso 1 1 calc R U
C46 C 1.04741(14) 0.61881(13) 0.44822(9) 0.0278(3) Uani 1 1 d . .
H46A H 1.1094 0.5724 0.4708 0.033 Uiso 1 1 calc R U
C47 C 0.82096(16) 0.97170(15) 0.47845(12) 0.0389(4) Uani 1 1 d . .
H47A H 0.8130 1.0412 0.5196 0.058 Uiso 1 1 calc R U
H47B H 0.7370 0.9328 0.4624 0.058 Uiso 1 1 calc R U
H47C H 0.8614 0.9985 0.4276 0.058 Uiso 1 1 calc R U

loop_
_atom_site_aniso_label
_atom_site_aniso_U_11
_atom_site_aniso_U_22
_atom_site_aniso_U_33
_atom_site_aniso_U_23
_atom_site_aniso_U_13
_atom_site_aniso_U_12
Cd 0.01749(4) 0.01837(5) 0.01758(5) -0.00239(3) -0.00093(3) -0.00258(3)
B 0.0159(5) 0.0166(5) 0.0155(5) -0.0011(4) 0.0002(4) 0.0006(4)
O 0.0411(6) 0.0279(5) 0.0290(5) -0.0061(4) 0.0036(4) 0.0001(4)
S1 0.02168(12) 0.01717(12) 0.01432(12) -0.00233(9) 0.00163(9) 0.00231(10)
S2 0.01551(11) 0.02278(14) 0.01664(12) 0.00266(10) -0.00164(9) 0.00005(10)
S3 0.01675(12) 0.01620(12) 0.02090(13) -0.00067(10) 0.00414(9) -0.00213(10)
S4 0.01870(13) 0.03354(18) 0.03431(18) -0.01316(14) -0.00008(12) -0.00577(12)
N11 0.0170(4) 0.0171(4) 0.0132(4) -0.0014(3) 0.0002(3) 0.0022(3)
N12 0.0170(4) 0.0189(4) 0.0153(4) 0.0015(3) 0.0018(3) 0.0029(4)
N21 0.0135(4) 0.0187(4) 0.0155(4) 0.0003(3) 0.0003(3) -0.0005(3)
N22 0.0173(4) 0.0210(5) 0.0151(4) 0.0006(3) 0.0028(3) 0.0000(4)
N31 0.0150(4) 0.0151(4) 0.0173(4) -0.0010(3) 0.0013(3) -0.0008(3)
N32 0.0162(4) 0.0177(4) 0.0189(4) -0.0004(3) 0.0005(3) 0.0010(3)
C1 0.0475(9) 0.0339(8) 0.0308(7) 0.0058(6) -0.0054(6) 0.0065(7)
C2 0.0449(9) 0.0401(9) 0.0278(7) 0.0083(6) -0.0001(6) -0.0146(7)
C3 0.0254(6) 0.0521(10) 0.0275(7) 0.0016(6) 0.0039(5) -0.0032(6)
C4 0.0330(7) 0.0343(7) 0.0278(7) -0.0004(6) 0.0000(5) 0.0027(6)
C5 0.0278(6) 0.0376(8) 0.0250(6) 0.0015(5) -0.0013(5) -0.0081(6)
C6 0.0260(6) 0.0493(9) 0.0264(7) 0.0024(6) -0.0027(5) 0.0055(6)
C11 0.0153(4) 0.0179(5) 0.0142(5) -0.0008(4) 0.0003(4) 0.0025(4)
C12 0.0232(5) 0.0213(5) 0.0131(5) -0.0026(4) 0.0004(4) 0.0041(4)
C13 0.0229(5) 0.0235(6) 0.0140(5) -0.0010(4) 0.0019(4) 0.0040(4)
C14 0.0167(5) 0.0206(5) 0.0209(5) 0.0042(4) 0.0020(4) 0.0002(4)
C15 0.0211(5) 0.0209(6) 0.0316(6) 0.0052(5) 0.0010(5) 0.0046(5)
C16 0.0306(6) 0.0318(7) 0.0239(6) 0.0083(5) 0.0054(5) -0.0040(5)
C17 0.0178(5) 0.0303(7) 0.0301(6) 0.0031(5) -0.0010(5) -0.0028(5)
C21 0.0150(4) 0.0166(5) 0.0151(5) 0.0014(4) 0.0008(4) -0.0013(4)
C22 0.0141(4) 0.0254(6) 0.0197(5) 0.0017(4) -0.0008(4) 0.0006(4)
C23 0.0158(5) 0.0277(6) 0.0214(5) 0.0020(5) 0.0018(4) 0.0018(4)
C24 0.0257(6) 0.0257(6) 0.0162(5) -0.0013(4) 0.0051(4) -0.0001(5)
C25 0.0295(6) 0.0400(8) 0.0244(6) -0.0041(6) 0.0101(5) 0.0045(6)
C26 0.0332(7) 0.0296(7) 0.0254(6) -0.0077(5) 0.0024(5) -0.0034(6)
C27 0.0389(7) 0.0354(7) 0.0188(6) 0.0063(5) 0.0059(5) 0.0017(6)
C31 0.0158(4) 0.0165(5) 0.0143(5) -0.0019(4) 0.0024(4) -0.0001(4)
C32 0.0184(5) 0.0159(5) 0.0258(6) 0.0004(4) 0.0015(4) -0.0020(4)
C33 0.0211(5) 0.0165(5) 0.0294(6) 0.0024(4) 0.0012(4) 0.0002(4)
C34 0.0158(5) 0.0247(6) 0.0207(5) -0.0017(4) -0.0012(4) 0.0030(4)
C35 0.0252(6) 0.0308(7) 0.0409(8) 0.0061(6) -0.0045(5) 0.0083(5)
C36 0.0260(6) 0.0419(8) 0.0225(6) -0.0081(5) -0.0054(5) 0.0065(6)
C37 0.0187(5) 0.0333(7) 0.0279(6) -0.0012(5) 0.0047(4) 0.0056(5)
C41 0.0212(5) 0.0256(6) 0.0198(5) -0.0030(4) 0.0008(4) -0.0080(5)
C42 0.0319(7) 0.0330(7) 0.0203(6) -0.0031(5) -0.0068(5) -0.0024(6)
C43 0.0306(7) 0.0308(7) 0.0277(7) -0.0015(5) -0.0057(5) 0.0007(6)
C44 0.0294(6) 0.0248(6) 0.0207(6) -0.0016(5) 0.0033(5) -0.0055(5)
C45 0.0387(7) 0.0282(7) 0.0188(6) -0.0025(5) -0.0061(5) -0.0048(6)
C46 0.0310(6) 0.0266(6) 0.0239(6) -0.0009(5) -0.0069(5) -0.0033(5)
C47 0.0366(8) 0.0302(7) 0.0491(10) -0.0031(7) 0.0067(7) 0.0031(6)

loop_
_atom_type_symbol
_atom_type_description
_atom_type_scat_dispersion_real
_atom_type_scat_dispersion_imag
_atom_type_scat_source
C C 0.0033 0.0016 'International Tables Vol C Tables 4.2.6.8 and 6.1.1.4'
H H 0.0000 0.0000 'International Tables Vol C Tables 4.2.6.8 and 6.1.1.4'
Cd Cd -0.8075 1.2024 'International Tables Vol C Tables 4.2.6.8 and 6.1.1.4'
N N 0.0061 0.0033 'International Tables Vol C Tables 4.2.6.8 and 6.1.1.4'
O O 0.0106 0.0060 'International Tables Vol C Tables 4.2.6.8 and 6.1.1.4'
S S 0.1246 0.1234 'International Tables Vol C Tables 4.2.6.8 and 6.1.1.4'
B B 0.0013 0.0007 'International Tables Vol C Tables 4.2.6.8 and 6.1.1.4'

loop_
_geom_angle_atom_site_label_1
_geom_angle_atom_site_label_2
_geom_angle_atom_site_label_3
_geom_angle
S4 Cd S1 126.52(2)
S4 Cd S2 121.17(2)
S1 Cd S2 99.52(2)
S4 Cd S3 106.51(2)
S1 Cd S3 98.68(2)
S2 Cd S3 99.18(2)
N11 B N31 112.27(9)
N11 B N21 112.15(9)
N31 B N21 113.40(9)
N11 B H 106.8(9)
N31 B H 105.0(9)
N21 B H 106.5(9)
C44 O C47 116.66(12)
C11 S1 Cd 97.22(4)
C21 S2 Cd 96.72(4)
C31 S3 Cd 97.04(4)
C41 S4 Cd 105.88(5)
C11 N11 C12 108.07(10)
C11 N11 B 133.54(10)
C12 N11 B 118.16(10)
C11 N12 C13 108.42(10)
C11 N12 C14 127.39(10)
C13 N12 C14 124.19(10)
C21 N21 C22 108.15(9)
C21 N21 B 134.22(9)
C22 N21 B 117.39(9)
C21 N22 C23 108.13(10)
C21 N22 C24 127.65(10)
C23 N22 C24 124.21(10)
C31 N31 C32 108.12(9)
C31 N31 B 133.15(10)
C32 N31 B 118.41(10)
C31 N32 C33 108.26(10)
C31 N32 C34 127.52(10)
C33 N32 C34 123.87(10)
C6 C1 C2 120.25(16)
C6 C1 H1A 119.9
C2 C1 H1A 119.9
C3 C2 C1 119.75(16)
C3 C2 H2A 120.1
C1 C2 H2A 120.1
C4 C3 C2 119.89(15)
C4 C3 H3A 120.1
C2 C3 H3A 120.1
C3 C4 C5 120.17(15)
C3 C4 H4A 119.9
C5 C4 H4A 119.9
C6 C5 C4 119.90(15)
C6 C5 H5A 120.1
C4 C5 H5A 120.1
C5 C6 C1 120.04(15)
C5 C6 H6A 120.0
C1 C6 H6A 120.0
N11 C11 N12 107.71(10)
N11 C11 S1 126.13(9)
N12 C11 S1 126.09(9)
C13 C12 N11 108.66(11)
C13 C12 H12A 125.7
N11 C12 H12A 125.7
C12 C13 N12 107.13(11)
C12 C13 H13A 126.4
N12 C13 H13A 126.4
N12 C14 C15 109.09(10)
N12 C14 C16 108.48(10)
C15 C14 C16 109.19(11)
N12 C14 C17 109.51(10)
C15 C14 C17 111.59(11)
C16 C14 C17 108.93(11)
C14 C15 H15A 109.5
C14 C15 H15B 109.5
H15A C15 H15B 109.5
C14 C15 H15C 109.5
H15A C15 H15C 109.5
H15B C15 H15C 109.5
C14 C16 H16A 109.5
C14 C16 H16B 109.5
H16A C16 H16B 109.5
C14 C16 H16C 109.5
H16A C16 H16C 109.5
H16B C16 H16C 109.5
C14 C17 H17A 109.5
C14 C17 H17B 109.5
H17A C17 H17B 109.5
C14 C17 H17C 109.5
H17A C17 H17C 109.5
H17B C17 H17C 109.5
N21 C21 N22 107.89(9)
N21 C21 S2 125.77(8)
N22 C21 S2 126.33(9)
C23 C22 N21 108.43(10)
C23 C22 H22A 125.8
N21 C22 H22A 125.8
C22 C23 N22 107.39(10)
C22 C23 H23A 126.3
N22 C23 H23A 126.3
N22 C24 C26 109.33(10)
N22 C24 C27 109.33(11)
C26 C24 C27 111.67(12)
N22 C24 C25 108.52(11)
C26 C24 C25 109.37(12)
C27 C24 C25 108.56(12)
C24 C25 H25A 109.5
C24 C25 H25B 109.5
H25A C25 H25B 109.5
C24 C25 H25C 109.5
H25A C25 H25C 109.5
H25B C25 H25C 109.5
C24 C26 H26A 109.5
C24 C26 H26B 109.5
H26A C26 H26B 109.5
C24 C26 H26C 109.5
H26A C26 H26C 109.5
H26B C26 H26C 109.5
C24 C27 H27A 109.5
C24 C27 H27B 109.5
H27A C27 H27B 109.5
C24 C27 H27C 109.5
H27A C27 H27C 109.5
H27B C27 H27C 109.5
N31 C31 N32 107.81(10)
N31 C31 S3 126.17(9)
N32 C31 S3 125.95(9)
C33 C32 N31 108.29(11)
C33 C32 H32A 125.9
N31 C32 H32A 125.9
C32 C33 N32 107.50(11)
C32 C33 H33A 126.2
N32 C33 H33A 126.2
N32 C34 C35 108.82(11)
N32 C34 C37 110.58(10)
C35 C34 C37 107.41(11)
N32 C34 C36 108.25(10)
C35 C34 C36 109.39(12)
C37 C34 C36 112.34(12)
C34 C35 H35A 109.5
C34 C35 H35B 109.5
H35A C35 H35B 109.5
C34 C35 H35C 109.5
H35A C35 H35C 109.5
H35B C35 H35C 109.5
C34 C36 H36A 109.5
C34 C36 H36B 109.5
H36A C36 H36B 109.5
C34 C36 H36C 109.5
H36A C36 H36C 109.5
H36B C36 H36C 109.5
C34 C37 H37A 109.5
C34 C37 H37B 109.5
H37A C37 H37B 109.5
C34 C37 H37C 109.5
H37A C37 H37C 109.5
H37B C37 H37C 109.5
C42 C41 C46 117.62(12)
C42 C41 S4 123.30(10)
C46 C41 S4 119.00(11)
C41 C42 C43 121.69(12)
C41 C42 H42A 119.2
C43 C42 H42A 119.2
C44 C43 C42 119.66(13)
C44 C43 H43A 120.2
C42 C43 H43A 120.2
O C44 C45 116.23(12)
O C44 C43 124.23(13)
C45 C44 C43 119.52(13)
C46 C45 C44 120.42(13)
C46 C45 H45A 119.8
C44 C45 H45A 119.8
C45 C46 C41 121.07(13)
C45 C46 H46A 119.5
C41 C46 H46A 119.5
O C47 H47A 109.5
O C47 H47B 109.5
H47A C47 H47B 109.5
O C47 H47C 109.5
H47A C47 H47C 109.5
H47B C47 H47C 109.5

loop_
_geom_bond_atom_site_label_1
_geom_bond_atom_site_label_2
_geom_bond_distance
Cd S4 2.4308(7)
Cd S1 2.5576(7)
Cd S2 2.5672(7)
Cd S3 2.5681(7)
B N11 1.5511(17)
B N31 1.5549(15)
B N21 1.5582(16)
B H 1.083(18)
O C44 1.3755(17)
O C47 1.421(2)
S1 C11 1.7312(12)
S2 C21 1.7246(12)
S3 C31 1.7184(13)
S4 C41 1.7775(14)
N11 C11 1.3520(15)
N11 C12 1.3888(15)
N12 C11 1.3677(15)
N12 C13 1.3911(16)
N12 C14 1.5017(17)
N21 C21 1.3571(15)
N21 C22 1.3832(14)
N22 C21 1.3674(14)
N22 C23 1.3899(16)
N22 C24 1.5098(16)
N31 C31 1.3582(15)
N31 C32 1.3794(16)
N32 C31 1.3628(15)
N32 C33 1.3835(17)
N32 C34 1.5078(15)
C1 C6 1.380(3)
C1 C2 1.385(3)
C1 H1A 0.9500
C2 C3 1.385(3)
C2 H2A 0.9500
C3 C4 1.381(2)
C3 H3A 0.9500
C4 C5 1.386(2)
C4 H4A 0.9500
C5 C6 1.378(2)
C5 H5A 0.9500
C6 H6A 0.9500
C12 C13 1.3420(18)
C12 H12A 0.9500
C13 H13A 0.9500
C14 C15 1.5278(17)
C14 C16 1.5319(18)
C14 C17 1.5337(18)
C15 H15A 0.9800
C15 H15B 0.9800
C15 H15C 0.9800
C16 H16A 0.9800
C16 H16B 0.9800
C16 H16C 0.9800
C17 H17A 0.9800
C17 H17B 0.9800
C17 H17C 0.9800
C22 C23 1.3500(17)
C22 H22A 0.9500
C23 H23A 0.9500
C24 C26 1.526(2)
C24 C27 1.528(2)
C24 C25 1.5294(19)
C25 H25A 0.9800
C25 H25B 0.9800
C25 H25C 0.9800
C26 H26A 0.9800
C26 H26B 0.9800
C26 H26C 0.9800
C27 H27A 0.9800
C27 H27B 0.9800
C27 H27C 0.9800
C32 C33 1.3496(17)
C32 H32A 0.9500
C33 H33A 0.9500
C34 C35 1.524(2)
C34 C37 1.5290(19)
C34 C36 1.5318(19)
C35 H35A 0.9800
C35 H35B 0.9800
C35 H35C 0.9800
C36 H36A 0.9800
C36 H36B 0.9800
C36 H36C 0.9800
C37 H37A 0.9800
C37 H37B 0.9800
C37 H37C 0.9800
C41 C42 1.390(2)
C41 C46 1.4013(18)
C42 C43 1.392(2)
C42 H42A 0.9500
C43 C44 1.390(2)
C43 H43A 0.9500
C44 C45 1.385(2)
C45 C46 1.385(2)
C45 H45A 0.9500
C46 H46A 0.9500
C47 H47A 0.9800
C47 H47B 0.9800
C47 H47C 0.9800

loop_
_geom_torsion_atom_site_label_1
_geom_torsion_atom_site_label_2
_geom_torsion_atom_site_label_3
_geom_torsion_atom_site_label_4
_geom_torsion
N31 B N11 C11 -98.68(13)
N21 B N11 C11 30.38(16)
N31 B N11 C12 75.21(12)
N21 B N11 C12 -155.73(10)
N11 B N21 C21 -100.04(14)
N31 B N21 C21 28.43(18)
N11 B N21 C22 73.49(13)
N31 B N21 C22 -158.04(10)
N11 B N31 C31 32.54(17)
N21 B N31 C31 -95.87(14)
N11 B N31 C32 -154.82(10)
N21 B N31 C32 76.77(13)
C6 C1 C2 C3 1.1(2)
C1 C2 C3 C4 -0.7(2)
C2 C3 C4 C5 -0.2(2)
C3 C4 C5 C6 0.7(2)
C4 C5 C6 C1 -0.3(2)
C2 C1 C6 C5 -0.6(2)
C12 N11 C11 N12 -0.58(12)
B N11 C11 N12 173.75(11)
C12 N11 C11 S1 176.73(8)
B N11 C11 S1 -8.93(17)
C13 N12 C11 N11 0.52(12)
C14 N12 C11 N11 -178.41(10)
C13 N12 C11 S1 -176.79(8)
C14 N12 C11 S1 4.28(16)
Cd S1 C11 N11 71.00(10)
Cd S1 C11 N12 -112.16(9)
C11 N11 C12 C13 0.43(13)
B N11 C12 C13 -174.92(10)
N11 C12 C13 N12 -0.10(13)
C11 N12 C13 C12 -0.26(13)
C14 N12 C13 C12 178.72(10)
C11 N12 C14 C15 -66.42(14)
C13 N12 C14 C15 114.81(12)
C11 N12 C14 C16 174.74(11)
C13 N12 C14 C16 -4.04(15)
C11 N12 C14 C17 55.97(14)
C13 N12 C14 C17 -122.80(12)
C22 N21 C21 N22 0.38(13)
B N21 C21 N22 174.34(12)
C22 N21 C21 S2 179.68(9)
B N21 C21 S2 -6.36(19)
C23 N22 C21 N21 -0.80(13)
C24 N22 C21 N21 -179.93(11)
C23 N22 C21 S2 179.90(9)
C24 N22 C21 S2 0.78(18)
Cd S2 C21 N21 70.12(11)
Cd S2 C21 N22 -110.70(10)
C21 N21 C22 C23 0.20(14)
B N21 C22 C23 -174.93(11)
N21 C22 C23 N22 -0.69(15)
C21 N22 C23 C22 0.92(15)
C24 N22 C23 C22 -179.92(11)
C21 N22 C24 C26 61.82(16)
C23 N22 C24 C26 -117.17(14)
C21 N22 C24 C27 -60.71(16)
C23 N22 C24 C27 120.30(13)
C21 N22 C24 C25 -178.96(12)
C23 N22 C24 C25 2.05(17)
C32 N31 C31 N32 -0.97(12)
B N31 C31 N32 172.23(11)
C32 N31 C31 S3 176.22(9)
B N31 C31 S3 -10.58(18)
C33 N32 C31 N31 0.52(13)
C34 N32 C31 N31 -172.89(10)
C33 N32 C31 S3 -176.68(9)
C34 N32 C31 S3 9.91(17)
Cd S3 C31 N31 71.98(10)
Cd S3 C31 N32 -111.33(10)
C31 N31 C32 C33 1.06(14)
B N31 C32 C33 -173.30(10)
N31 C32 C33 N32 -0.73(15)
C31 N32 C33 C32 0.14(14)
C34 N32 C33 C32 173.84(11)
C31 N32 C34 C35 -178.27(12)
C33 N32 C34 C35 9.28(16)
C31 N32 C34 C37 -60.52(15)
C33 N32 C34 C37 127.03(13)
C31 N32 C34 C36 62.94(16)
C33 N32 C34 C36 -109.52(14)
Cd S4 C41 C42 -42.80(13)
Cd S4 C41 C46 140.46(10)
C46 C41 C42 C43 0.2(2)
S4 C41 C42 C43 -176.62(12)
C41 C42 C43 C44 -0.1(2)
C47 O C44 C45 169.05(14)
C47 O C44 C43 -12.2(2)
C42 C43 C44 O -178.78(14)
C42 C43 C44 C45 -0.1(2)
O C44 C45 C46 179.01(14)
C43 C44 C45 C46 0.2(2)
C44 C45 C46 C41 -0.1(2)
C42 C41 C46 C45 0.0(2)
S4 C41 C46 C45 176.88(12)
